data_1548148
loop_
_publ_author_name
'Dranka, Maciej'
'\.Zukowska, Gra\.zyna Z.'
'Jankowski, Piotr'
'Plewa-Marczewska, Anna'
'Trzeciak, Tomasz'
'Zachara, Janusz'

_publ_section_title
;
 Coordination Abilities of 4,5-Dicyano-2-(trifluoromethyl)imidazolate
 Anion toward Sodium Cation: Structural and Spectroscopic Studies of Solid
 and Liquid Glyme-Solvated Electrolyte Systems
;
_journal_issue 48
_journal_name_full 'The Journal of Physical Chemistry C'
_journal_page_first 26713
_journal_paper_doi 10.1021/acs.jpcc.7b09705
_journal_volume 121
_journal_year 2017
_chemical_formula_moiety 'C18 H24 F3 N4 Na O6'
_chemical_formula_sum 'C18 H24 F3 N4 Na O6'
_chemical_formula_weight 472.40
_space_group_crystal_system monoclinic
_space_group_IT_number 14
_space_group_name_Hall '-P 2ybc'
_space_group_name_H-M_alt 'P 1 21/c 1'
_symmetry_space_group_name_Hall '-P 2ybc'
_symmetry_space_group_name_H-M 'P 1 21/c 1'
_atom_sites_solution_hydrogens geom
_atom_sites_solution_primary direct
_audit_creation_date 2017-05-31
_audit_creation_method
;
Olex2 1.2-beta
(compiled 2017.03.28 svn.r3405 for OlexSys, GUI svn.r5337)
;
_cell_angle_alpha 90
_cell_angle_beta 102.101(4)
_cell_angle_gamma 90
_cell_formula_units_Z 4
_cell_length_a 9.2466(4)
_cell_length_b 17.7798(8)
_cell_length_c 14.7018(7)
_cell_measurement_reflns_used 4585
_cell_measurement_temperature 200.0(1)
_cell_measurement_theta_max 25.1480
_cell_measurement_theta_min 4.1260
_cell_volume 2363.31(19)
_computing_cell_refinement 'CrysAlisPro 1.171.38.46 (Rigaku OD, 2015)'
_computing_data_collection 'CrysAlisPro 1.171.38.46 (Rigaku OD, 2015)'
_computing_data_reduction 'CrysAlisPro 1.171.38.46 (Rigaku OD, 2015)'
_computing_molecular_graphics 'Olex2 (Dolomanov et al., 2009)'
_computing_publication_material 'Olex2 (Dolomanov et al., 2009)'
_computing_structure_refinement 'ShelXL (Sheldrick, 2015)'
_computing_structure_solution 'ShelXS (Sheldrick, 2008)'
_diffrn_ambient_temperature 200.0(1)
_diffrn_detector 'CCD plate'
_diffrn_detector_area_resol_mean 10.3347
_diffrn_detector_type Atlas
_diffrn_measured_fraction_theta_full 0.997
_diffrn_measured_fraction_theta_max 0.997
_diffrn_measurement_details
;
List of Runs (angles in degrees, time in seconds):

  # Type    Start    End  Width  t~exp~   \w     \q     \k     \f   Frames
--------------------------------------------------------------------------
  1  \w    -99.00   6.00   1.00    6.00    --  -19.96 -77.00-120.00  105
  2  \w    -63.00  22.00   1.00    6.00    --  -19.96 101.00  -6.00   85
  3  \w    -24.00  10.00   1.00    6.00    --  -19.96 -77.00  90.00   34
  4  \w    -71.00 -41.00   1.00    6.00    --  -19.96-179.00-150.00   30
  5  \w    -92.00 -54.00   1.00    6.00    --  -19.96 -77.00  90.00   38
  6  \w     29.00  56.00   1.00    6.00    --   20.12-101.00-173.00   27
  7  \w     56.00 101.00   1.00    6.00    --   20.12-179.00-150.00   45
  8  \w    -56.00  38.00   1.00    6.00    --   20.12 -38.00 120.00   94
;
_diffrn_measurement_device 'four-circle diffractometer'
_diffrn_measurement_device_type 'Xcalibur, Atlas, Gemini A Ultra'
_diffrn_measurement_method '\w scans'
_diffrn_orient_matrix_type 'CrysAlisPro convention (1999,Acta A55,543-557)'
_diffrn_orient_matrix_UB_11 0.0656121000
_diffrn_orient_matrix_UB_12 0.0197971000
_diffrn_orient_matrix_UB_13 0.0199089000
_diffrn_orient_matrix_UB_21 -0.0424322000
_diffrn_orient_matrix_UB_22 0.0324821000
_diffrn_orient_matrix_UB_23 0.0044435000
_diffrn_orient_matrix_UB_31 -0.0068452000
_diffrn_orient_matrix_UB_32 -0.0119702000
_diffrn_orient_matrix_UB_33 0.0449543000
_diffrn_radiation_monochromator graphite
_diffrn_radiation_probe x-ray
_diffrn_radiation_type MoK\a
_diffrn_radiation_wavelength 0.71073
_diffrn_reflns_av_R_equivalents 0.0370
_diffrn_reflns_av_unetI/netI 0.0258
_diffrn_reflns_Laue_measured_fraction_full 0.997
_diffrn_reflns_Laue_measured_fraction_max 0.997
_diffrn_reflns_limit_h_max 11
_diffrn_reflns_limit_h_min -11
_diffrn_reflns_limit_k_max 21
_diffrn_reflns_limit_k_min -20
_diffrn_reflns_limit_l_max 17
_diffrn_reflns_limit_l_min -17
_diffrn_reflns_number 20417
_diffrn_reflns_point_group_measured_fraction_full 0.997
_diffrn_reflns_point_group_measured_fraction_max 0.997
_diffrn_reflns_theta_full 25.089
_diffrn_reflns_theta_max 25.089
_diffrn_reflns_theta_min 3.645
_diffrn_source 'fine-focus sealed X-ray tube'
_diffrn_source_type 'Enhance (Mo) X-ray Source'
_exptl_absorpt_coefficient_mu 0.130
_exptl_absorpt_correction_T_max 0.967
_exptl_absorpt_correction_T_min 0.929
_exptl_absorpt_correction_type analytical
_exptl_absorpt_process_details
;
CrysAlisPro 1.171.38.46 (Rigaku Oxford Diffraction, 2015)
Analytical numeric absorption correction using a multifaceted crystal
            model based on expressions derived by R.C. Clark & J.S. Reid.
(Clark, R. C. & Reid, J. S. (1995). Acta Cryst. A51, 887-897)
Empirical absorption correction using spherical harmonics,
 implemented in SCALE3 ABSPACK scaling algorithm.
;
_exptl_crystal_colour colourless
_exptl_crystal_colour_primary colourless
_exptl_crystal_density_diffrn 1.328
_exptl_crystal_description block
_exptl_crystal_F_000 984
_exptl_crystal_size_max 0.69
_exptl_crystal_size_mid 0.62
_exptl_crystal_size_min 0.34
_refine_diff_density_max 0.263
_refine_diff_density_min -0.199
_refine_diff_density_rms 0.033
_refine_ls_extinction_method none
_refine_ls_goodness_of_fit_ref 1.032
_refine_ls_hydrogen_treatment constr
_refine_ls_matrix_type full
_refine_ls_number_parameters 402
_refine_ls_number_reflns 4190
_refine_ls_number_restraints 198
_refine_ls_restrained_S_all 1.065
_refine_ls_R_factor_all 0.0558
_refine_ls_R_factor_gt 0.0391
_refine_ls_shift/su_max 0.001
_refine_ls_shift/su_mean 0.000
_refine_ls_structure_factor_coef Fsqd
_refine_ls_weighting_details 'w=1/[\s^2^(Fo^2^)+(0.0366P)^2^+0.6290P] where P=(Fo^2^+2Fc^2^)/3'
_refine_ls_weighting_scheme calc
_refine_ls_wR_factor_gt 0.0866
_refine_ls_wR_factor_ref 0.0957
_reflns_Friedel_coverage 0.000
_reflns_number_gt 3236
_reflns_number_total 4190
_reflns_threshold_expression 'I > 2\s(I)'
_cod_data_source_file jp7b09705_si_002.cif
_cod_data_source_block 3_natdi_18c6
_cod_depositor_comments 'Adding full bibliography for 1548146--1548153.cif.'
_cod_database_code 1548148
_shelx_shelxl_version_number 2016/6
_shelx_space_group_comment
;
The symmetry employed for this shelxl refinement is uniquely defined
by the following loop, which should always be used as a source of
symmetry information in preference to the above space-group names.
They are only intended as comments.
;

loop_
_space_group_symop_operation_xyz
'x, y, z'
'-x, y+1/2, -z+1/2'
'-x, -y, -z'
'x, -y-1/2, z-1/2'

loop_
_atom_site_label
_atom_site_type_symbol
_atom_site_fract_x
_atom_site_fract_y
_atom_site_fract_z
_atom_site_U_iso_or_equiv
_atom_site_adp_type
_atom_site_occupancy
_atom_site_site_symmetry_order
_atom_site_calc_flag
_atom_site_refinement_flags_posn
_atom_site_refinement_flags_adp
_atom_site_refinement_flags_occupancy
_atom_site_disorder_assembly
_atom_site_disorder_group
Na1 Na 0.500000 0.000000 0.500000 0.0480(3) Uani 1 2 d S T P . .
Na2 Na 0.500000 0.000000 1.000000 0.0551(3) Uani 1 2 d S T P . .
F1 F -0.1914(8) 0.2216(7) 0.7062(9) 0.085(3) Uani 0.649(16) 1 d D U . A 1
F2 F -0.0433(7) 0.2730(3) 0.8207(3) 0.0783(13) Uani 0.649(16) 1 d D U . A 1
F3 F -0.0476(6) 0.3112(2) 0.6823(5) 0.0704(12) Uani 0.649(16) 1 d D U . A 1
O1 O 0.28493(13) 0.05811(7) 0.35216(8) 0.0519(3) Uani 1 1 d . . . . .
O2 O 0.56688(12) 0.11563(7) 0.39414(8) 0.0486(3) Uani 1 1 d . . . . .
O3 O 0.79265(12) 0.03897(7) 0.51563(8) 0.0493(3) Uani 1 1 d . . . . .
N1 N 0.08699(15) 0.13843(8) 0.78762(9) 0.0450(4) Uani 1 1 d . . . . .
N2 N 0.14813(15) 0.19907(8) 0.66302(10) 0.0447(3) Uani 1 1 d . . . . .
N3 N 0.44180(18) 0.09833(9) 0.60206(11) 0.0593(4) Uani 1 1 d . . . . .
N4 N 0.3283(2) -0.01413(11) 0.84797(11) 0.0670(5) Uani 1 1 d . . . . .
C1 C 0.06219(17) 0.19465(10) 0.72615(12) 0.0428(4) Uani 1 1 d . . . . .
C2 C 0.23880(17) 0.13914(9) 0.68744(11) 0.0380(4) Uani 1 1 d . . . . .
C3 C 0.20199(17) 0.10247(9) 0.76295(11) 0.0390(4) Uani 1 1 d . . . . .
C4 C 0.2707(2) 0.03787(12) 0.81075(12) 0.0483(4) Uani 1 1 d . . . . .
C5 C 0.35155(19) 0.11802(9) 0.63894(12) 0.0443(4) Uani 1 1 d . . . . .
C6 C -0.0568(2) 0.24972(11) 0.72941(16) 0.0597(5) Uani 1 1 d D . . . .
C7 C 0.3163(2) 0.13104(11) 0.32332(14) 0.0601(5) Uani 1 1 d . . . . .
H7A H 0.306468 0.168272 0.371716 0.072 Uiso 1 1 calc R . . . .
H7B H 0.245816 0.144546 0.265164 0.072 Uiso 1 1 calc R . . . .
C8 C 0.4697(2) 0.13160(12) 0.30764(13) 0.0606(5) Uani 1 1 d . . . . .
H8A H 0.480818 0.093144 0.260890 0.073 Uiso 1 1 calc R . . . .
H8B H 0.493101 0.181452 0.284391 0.073 Uiso 1 1 calc R . . . .
C9 C 0.7170(2) 0.12080(11) 0.38827(13) 0.0543(5) Uani 1 1 d . . . . .
H9A H 0.736101 0.169869 0.361219 0.065 Uiso 1 1 calc R . . . .
H9B H 0.741619 0.080361 0.347769 0.065 Uiso 1 1 calc R . . . .
C10 C 0.8089(2) 0.11329(11) 0.48325(14) 0.0548(5) Uani 1 1 d . . . . .
H10A H 0.913999 0.123103 0.482272 0.066 Uiso 1 1 calc R . . . .
H10B H 0.776930 0.150295 0.525334 0.066 Uiso 1 1 calc R . . . .
C11 C 0.8851(2) 0.02632(13) 0.60421(15) 0.0635(5) Uani 1 1 d . . . . .
H11A H 0.860319 0.062256 0.650075 0.076 Uiso 1 1 calc R . . . .
H11B H 0.989981 0.033818 0.600940 0.076 Uiso 1 1 calc R . . . .
C12 C 0.86194(19) -0.05176(13) 0.63304(15) 0.0634(5) Uani 1 1 d . . . . .
H12A H 0.876709 -0.087406 0.584061 0.076 Uiso 1 1 calc R . . . .
H12B H 0.933956 -0.064034 0.691043 0.076 Uiso 1 1 calc R . . . .
O4 O 0.7640(3) 0.03116(16) 0.94283(16) 0.0655(8) Uani 0.633(3) 1 d D U . B 1
O5 O 0.5584(3) 0.14343(18) 0.9575(2) 0.0737(9) Uani 0.633(3) 1 d D U . B 1
O6 O 0.3362(3) 0.11372(15) 1.05175(16) 0.0584(7) Uani 0.633(3) 1 d D U . B 1
C13 C 0.8212(11) -0.0276(6) 0.8968(10) 0.072(3) Uani 0.633(3) 1 d D U . B 1
H13A H 0.924937 -0.016593 0.893490 0.087 Uiso 0.633(3) 1 calc R . . B 1
H13B H 0.762490 -0.032916 0.832607 0.087 Uiso 0.633(3) 1 calc R . . B 1
C14 C 0.7581(6) 0.0998(3) 0.8949(4) 0.0873(15) Uani 0.633(3) 1 d D U . B 1
H14A H 0.690517 0.095169 0.833269 0.105 Uiso 0.633(3) 1 calc R . . B 1
H14B H 0.857765 0.112749 0.884865 0.105 Uiso 0.633(3) 1 calc R . . B 1
C15 C 0.7059(6) 0.1588(3) 0.9485(5) 0.0885(15) Uani 0.633(3) 1 d D U . B 1
H15A H 0.771352 0.161882 1.010966 0.106 Uiso 0.633(3) 1 calc R . . B 1
H15B H 0.709169 0.207781 0.917046 0.106 Uiso 0.633(3) 1 calc R . . B 1
C16 C 0.5150(5) 0.1970(2) 1.0166(3) 0.0768(13) Uani 0.633(3) 1 d D U . B 1
H16A H 0.532718 0.248416 0.995517 0.092 Uiso 0.633(3) 1 calc R . . B 1
H16B H 0.572523 0.190429 1.080926 0.092 Uiso 0.633(3) 1 calc R . . B 1
C17 C 0.3543(10) 0.1857(5) 1.0137(8) 0.070(2) Uani 0.633(3) 1 d D U . B 1
H17A H 0.317388 0.225336 1.050336 0.083 Uiso 0.633(3) 1 calc R . . B 1
H17B H 0.297628 0.188561 0.948681 0.083 Uiso 0.633(3) 1 calc R . . B 1
C18 C 0.1857(6) 0.0986(3) 1.0503(4) 0.0658(14) Uani 0.633(3) 1 d D U . B 1
H18A H 0.130091 0.092865 0.985412 0.079 Uiso 0.633(3) 1 calc R . . B 1
H18B H 0.141533 0.140537 1.079492 0.079 Uiso 0.633(3) 1 calc R . . B 1
O4A O 0.6828(5) 0.0862(2) 0.9289(3) 0.0659(14) Uani 0.367(3) 1 d D U . B 2
O5A O 0.4350(5) 0.1516(2) 0.9766(3) 0.0595(13) Uani 0.367(3) 1 d D U . B 2
O6A O 0.2808(5) 0.0672(2) 1.0820(2) 0.0545(12) Uani 0.367(3) 1 d D U . B 2
C13A C 0.7611(9) 0.0536(5) 0.8645(6) 0.078(2) Uani 0.367(3) 1 d D U . B 2
H13C H 0.837388 0.088964 0.852073 0.094 Uiso 0.367(3) 1 calc R . . B 2
H13D H 0.692039 0.042354 0.804987 0.094 Uiso 0.367(3) 1 calc R . . B 2
C14A C 0.6349(11) 0.1585(5) 0.8981(7) 0.092(3) Uani 0.367(3) 1 d D U . B 2
H14C H 0.563586 0.155783 0.837732 0.111 Uiso 0.367(3) 1 calc R . . B 2
H14D H 0.719871 0.189952 0.890388 0.111 Uiso 0.367(3) 1 calc R . . B 2
C15A C 0.5620(10) 0.1912(6) 0.9720(6) 0.079(2) Uani 0.367(3) 1 d D U . B 2
H15C H 0.631655 0.189154 1.033085 0.095 Uiso 0.367(3) 1 calc R . . B 2
H15D H 0.536731 0.244591 0.957460 0.095 Uiso 0.367(3) 1 calc R . . B 2
C16A C 0.349(2) 0.1853(10) 1.0337(14) 0.075(5) Uani 0.367(3) 1 d D U . B 2
H16C H 0.311184 0.234527 1.007542 0.089 Uiso 0.367(3) 1 calc R . . B 2
H16D H 0.409910 0.193754 1.096804 0.089 Uiso 0.367(3) 1 calc R . . B 2
C17A C 0.2230(12) 0.1340(5) 1.0387(7) 0.071(3) Uani 0.367(3) 1 d D U . B 2
H17C H 0.156325 0.157931 1.074810 0.085 Uiso 0.367(3) 1 calc R . . B 2
H17D H 0.165402 0.123210 0.975323 0.085 Uiso 0.367(3) 1 calc R . . B 2
C18A C 0.1687(19) 0.0165(10) 1.0931(18) 0.076(7) Uani 0.367(3) 1 d D U . B 2
H18C H 0.104066 0.005404 1.031901 0.092 Uiso 0.367(3) 1 calc R . . B 2
H18D H 0.107302 0.038953 1.133690 0.092 Uiso 0.367(3) 1 calc R . . B 2
F3A F -0.0865(15) 0.2919(9) 0.6455(12) 0.108(3) Uani 0.351(16) 1 d D U . A 2
F1A F -0.1890(13) 0.2175(11) 0.7194(15) 0.068(3) Uani 0.351(16) 1 d D U . A 2
F2A F -0.0413(12) 0.2977(9) 0.7948(12) 0.113(4) Uani 0.351(16) 1 d D U . A 2

loop_
_atom_site_aniso_label
_atom_site_aniso_U_11
_atom_site_aniso_U_22
_atom_site_aniso_U_33
_atom_site_aniso_U_23
_atom_site_aniso_U_13
_atom_site_aniso_U_12
Na1 0.0483(5) 0.0462(6) 0.0556(6) -0.0131(4) 0.0251(4) 0.0015(4)
Na2 0.0662(7) 0.0545(6) 0.0398(5) 0.0033(5) 0.0004(4) -0.0033(5)
F1 0.041(3) 0.075(4) 0.133(5) -0.015(4) 0.010(2) -0.001(2)
F2 0.090(2) 0.074(3) 0.079(2) -0.0217(17) 0.0368(13) 0.028(2)
F3 0.062(2) 0.0448(17) 0.111(3) 0.0118(16) 0.0327(18) 0.0120(12)
O1 0.0442(7) 0.0539(8) 0.0576(8) 0.0026(6) 0.0104(6) 0.0071(6)
O2 0.0453(7) 0.0583(8) 0.0462(7) 0.0040(6) 0.0187(5) -0.0030(6)
O3 0.0380(6) 0.0513(8) 0.0566(7) -0.0081(6) 0.0055(5) -0.0072(5)
N1 0.0408(8) 0.0550(9) 0.0422(8) -0.0084(7) 0.0155(6) -0.0025(7)
N2 0.0455(8) 0.0381(8) 0.0551(9) -0.0041(7) 0.0214(7) -0.0007(6)
N3 0.0701(11) 0.0527(10) 0.0661(10) -0.0080(8) 0.0396(9) 0.0064(8)
N4 0.0778(12) 0.0772(13) 0.0430(10) 0.0060(9) 0.0061(8) 0.0173(10)
C1 0.0353(9) 0.0422(10) 0.0545(10) -0.0125(8) 0.0175(8) -0.0041(7)
C2 0.0372(8) 0.0387(9) 0.0409(9) -0.0100(7) 0.0144(7) -0.0023(7)
C3 0.0364(8) 0.0477(10) 0.0328(8) -0.0090(7) 0.0070(7) -0.0014(7)
C4 0.0483(10) 0.0647(13) 0.0316(9) -0.0064(9) 0.0077(7) 0.0024(9)
C5 0.0523(10) 0.0385(9) 0.0464(10) -0.0071(8) 0.0205(8) -0.0007(8)
C6 0.0462(11) 0.0508(13) 0.0878(16) -0.0079(12) 0.0271(11) -0.0009(9)
C7 0.0606(12) 0.0592(13) 0.0583(12) 0.0094(10) 0.0069(9) 0.0098(10)
C8 0.0671(13) 0.0672(14) 0.0476(11) 0.0126(10) 0.0119(9) -0.0022(10)
C9 0.0544(11) 0.0556(11) 0.0602(12) -0.0006(9) 0.0290(9) -0.0114(9)
C10 0.0429(10) 0.0505(11) 0.0754(13) -0.0103(10) 0.0222(9) -0.0159(8)
C11 0.0376(10) 0.0772(15) 0.0697(13) -0.0024(11) -0.0025(9) -0.0096(9)
C12 0.0361(10) 0.0820(15) 0.0677(13) 0.0064(11) 0.0008(9) 0.0104(10)
O4 0.0770(17) 0.0648(18) 0.0637(16) 0.0010(13) 0.0354(13) -0.0041(15)
O5 0.0730(19) 0.0569(18) 0.094(2) 0.0149(17) 0.0233(15) -0.0027(15)
O6 0.0520(15) 0.0569(18) 0.0647(15) -0.0057(12) 0.0088(11) 0.0027(12)
C13 0.064(6) 0.099(6) 0.061(4) -0.010(5) 0.032(4) 0.003(4)
C14 0.078(3) 0.094(4) 0.101(4) 0.028(3) 0.044(3) -0.014(3)
C15 0.084(3) 0.058(3) 0.129(5) 0.007(3) 0.036(3) -0.025(3)
C16 0.094(3) 0.042(2) 0.086(3) -0.004(2) -0.001(3) -0.013(2)
C17 0.095(5) 0.036(3) 0.072(5) -0.009(3) 0.003(3) 0.002(3)
C18 0.051(3) 0.086(4) 0.062(3) -0.018(3) 0.015(2) 0.010(3)
O4A 0.086(3) 0.052(3) 0.067(3) -0.002(2) 0.032(2) -0.018(2)
O5A 0.085(3) 0.046(2) 0.050(2) -0.0094(18) 0.019(2) -0.003(2)
O6A 0.056(3) 0.060(3) 0.047(2) -0.0013(19) 0.009(2) -0.002(2)
C13A 0.082(5) 0.082(6) 0.083(5) -0.002(5) 0.045(4) -0.036(5)
C14A 0.086(6) 0.092(6) 0.096(7) 0.043(5) 0.015(5) -0.036(5)
C15A 0.112(7) 0.059(5) 0.067(5) 0.012(5) 0.021(4) -0.004(5)
C16A 0.121(9) 0.056(7) 0.053(6) 0.003(4) 0.033(5) 0.034(6)
C17A 0.078(7) 0.087(7) 0.051(4) -0.012(5) 0.022(4) 0.024(5)
C18A 0.056(9) 0.095(11) 0.080(12) -0.009(9) 0.018(7) -0.021(7)
F3A 0.080(5) 0.075(6) 0.186(8) 0.033(6) 0.065(5) 0.029(4)
F1A 0.032(5) 0.064(5) 0.118(6) 0.009(4) 0.041(5) 0.005(4)
F2A 0.065(3) 0.072(6) 0.202(9) -0.072(6) 0.029(6) 0.001(4)

loop_
_atom_type_symbol
_atom_type_description
_atom_type_scat_dispersion_real
_atom_type_scat_dispersion_imag
_atom_type_scat_source
C C 0.0033 0.0016 'International Tables Vol C Tables 4.2.6.8 and 6.1.1.4'
H H 0.0000 0.0000 'International Tables Vol C Tables 4.2.6.8 and 6.1.1.4'
F F 0.0171 0.0103 'International Tables Vol C Tables 4.2.6.8 and 6.1.1.4'
N N 0.0061 0.0033 'International Tables Vol C Tables 4.2.6.8 and 6.1.1.4'
Na Na 0.0362 0.0249 'International Tables Vol C Tables 4.2.6.8 and 6.1.1.4'
O O 0.0106 0.0060 'International Tables Vol C Tables 4.2.6.8 and 6.1.1.4'

loop_
_exptl_crystal_face_index_h
_exptl_crystal_face_index_k
_exptl_crystal_face_index_l
_exptl_crystal_face_perp_dist
13 4 -1 0.2923
0 -25 -1 0.2064
-11 2 -8 0.3846
-5 -22 7 0.2007
-5 -9 -15 0.3478
0 16 -16 0.2749
0 1 0 0.1220
-13 -5 5 0.3254
-4 -24 -2 0.2310
4 -9 16 0.3276
12 6 1 0.2446
-4 2 21 0.3753
-8 -6 18 0.3308
-1 -21 12 0.2537
-2 -25 2 0.1884
1 -16 -16 0.3067

loop_
_geom_angle_atom_site_label_1
_geom_angle_atom_site_label_2
_geom_angle_atom_site_label_3
_geom_angle
_geom_angle_site_symmetry_1
_geom_angle_site_symmetry_3
O1 Na1 O1 180.00(4) . 3_656
O2 Na1 O1 120.60(3) 3_656 .
O2 Na1 O1 120.60(3) . 3_656
O2 Na1 O1 59.40(3) . .
O2 Na1 O1 59.40(3) 3_656 3_656
O2 Na1 O2 180.0 . 3_656
O2 Na1 O3 118.57(4) 3_656 .
O2 Na1 O3 61.43(4) . .
O2 Na1 O3 61.43(4) 3_656 3_656
O2 Na1 O3 118.57(4) . 3_656
O3 Na1 O1 60.38(4) 3_656 .
O3 Na1 O1 119.62(4) 3_656 3_656
O3 Na1 O1 60.38(4) . 3_656
O3 Na1 O1 119.62(4) . .
O3 Na1 O3 180.0 3_656 .
N3 Na1 O1 90.04(5) 3_656 3_656
N3 Na1 O1 89.96(5) . 3_656
N3 Na1 O1 90.04(5) . .
N3 Na1 O1 89.96(5) 3_656 .
N3 Na1 O2 85.20(4) . .
N3 Na1 O2 94.80(4) . 3_656
N3 Na1 O2 85.20(4) 3_656 3_656
N3 Na1 O2 94.80(4) 3_656 .
N3 Na1 O3 96.20(5) 3_656 3_656
N3 Na1 O3 96.20(5) . .
N3 Na1 O3 83.80(5) 3_656 .
N3 Na1 O3 83.80(5) . 3_656
N3 Na1 N3 180.00(7) 3_656 .
N4 Na2 N4 180.00(8) . 3_657
N4 Na2 O4 79.39(7) . 3_657
N4 Na2 O4 79.39(7) 3_657 .
N4 Na2 O4 100.61(6) . .
N4 Na2 O4 100.61(6) 3_657 3_657
N4 Na2 O5 89.52(8) 3_657 .
N4 Na2 O5 89.52(8) . 3_657
N4 Na2 O5 90.48(8) 3_657 3_657
N4 Na2 O5 90.48(8) . .
N4 Na2 O6 92.22(6) . .
N4 Na2 O6 87.78(6) 3_657 .
N4 Na2 O6 87.78(6) . 3_657
N4 Na2 O6 92.22(6) 3_657 3_657
N4 Na2 O4A 92.52(10) . .
N4 Na2 O4A 87.48(10) . 3_657
N4 Na2 O4A 92.52(10) 3_657 3_657
N4 Na2 O4A 87.48(10) 3_657 .
N4 Na2 O5A 95.45(9) . 3_657
N4 Na2 O5A 84.55(9) . .
N4 Na2 O5A 95.45(9) 3_657 .
N4 Na2 O5A 84.55(9) 3_657 3_657
O4 Na2 O4 180.0 3_657 .
O5 Na2 O4 61.02(9) . .
O5 Na2 O4 118.98(9) . 3_657
O5 Na2 O4 118.98(9) 3_657 .
O5 Na2 O4 61.01(9) 3_657 3_657
O5 Na2 O5 180.00(12) . 3_657
O5 Na2 O6 118.99(8) . 3_657
O5 Na2 O6 61.01(8) . .
O5 Na2 O6 61.01(8) 3_657 3_657
O5 Na2 O6 118.99(8) 3_657 .
O5 Na2 O5A 153.86(11) . 3_657
O5 Na2 O5A 26.14(11) 3_657 3_657
O6 Na2 O4 59.53(8) . 3_657
O6 Na2 O4 120.47(8) 3_657 3_657
O6 Na2 O4 120.47(8) . .
O6 Na2 O4 59.53(8) 3_657 .
O6 Na2 O6 180.00(7) . 3_657
O6 Na2 O5A 143.71(10) . 3_657
O6 Na2 O5A 36.29(10) 3_657 3_657
O4A Na2 O4A 180.0 3_657 .
O4A Na2 O5A 61.86(14) . .
O4A Na2 O5A 118.14(14) 3_657 .
O5A Na2 O5A 180.0 3_657 .
C7 O1 Na1 114.32(10) . .
C7 O1 C12 112.40(14) . 3_656
C12 O1 Na1 113.25(10) 3_656 .
C8 O2 Na1 118.96(10) . .
C9 O2 Na1 115.31(10) . .
C9 O2 C8 112.14(13) . .
C10 O3 Na1 112.12(9) . .
C11 O3 Na1 115.41(10) . .
C11 O3 C10 111.64(14) . .
C1 N1 C3 101.85(13) . .
C1 N2 C2 101.14(14) . .
C5 N3 Na1 142.23(15) . .
C4 N4 Na2 119.74(15) . .
N1 C1 N2 117.94(14) . .
N1 C1 C6 119.75(15) . .
N2 C1 C6 122.30(17) . .
N2 C2 C3 109.79(13) . .
N2 C2 C5 123.26(15) . .
C3 C2 C5 126.93(15) . .
N1 C3 C2 109.27(15) . .
N1 C3 C4 122.89(15) . .
C2 C3 C4 127.84(15) . .
N4 C4 C3 178.49(19) . .
N3 C5 C2 177.15(19) . .
F1 C6 F2 104.7(6) . .
F1 C6 C1 114.1(5) . .
F2 C6 C1 108.2(3) . .
F3 C6 F1 110.1(6) . .
F3 C6 F2 105.1(3) . .
F3 C6 C1 113.8(3) . .
F3A C6 C1 109.3(5) . .
F1A C6 C1 112.6(9) . .
F1A C6 F3A 97.2(12) . .
F2A C6 C1 120.1(6) . .
F2A C6 F3A 105.9(6) . .
F2A C6 F1A 109.2(10) . .
O1 C7 C8 108.42(16) . .
O2 C8 C7 107.74(15) . .
O2 C9 C10 108.30(14) . .
O3 C10 C9 108.60(15) . .
O3 C11 C12 108.43(16) . .
O1 C12 C11 108.54(16) 3_656 .
C13 O4 Na2 115.9(4) . .
C14 O4 Na2 112.2(3) . .
C14 O4 C13 112.5(6) . .
C15 O5 Na2 116.3(3) . .
C16 O5 Na2 113.6(3) . .
C16 O5 C15 109.4(4) . .
C17 O6 Na2 116.1(4) . .
C18 O6 Na2 117.2(3) . .
C18 O6 C17 111.3(5) . .
O4 C13 C18 108.5(8) . 3_657
O4 C14 C15 109.7(5) . .
O5 C15 C14 110.2(4) . .
O5 C16 C17 107.7(5) . .
O6 C17 C16 108.0(7) . .
O6 C18 C13 107.7(6) . 3_657
C13A O4A Na2 118.7(4) . .
C14A O4A Na2 118.2(5) . .
C14A O4A C13A 109.1(6) . .
C15A O5A Na2 109.7(5) . .
C15A O5A C16A 113.9(9) . .
C16A O5A Na2 118.4(8) . .
C17A O6A Na2 113.8(5) . .
C17A O6A C18A 112.0(10) . .
C18A O6A Na2 112.9(9) . .
O4A C14A C15A 106.2(7) . .
O5A C15A C14A 110.6(8) . .
O5A C16A C17A 108.3(11) . .
O6A C17A C16A 108.2(11) . .
O6A C18A C13A 108.6(12) . 3_657

loop_
_geom_bond_atom_site_label_1
_geom_bond_atom_site_label_2
_geom_bond_distance
_geom_bond_site_symmetry_2
Na1 O1 2.8167(12) .
Na1 O1 2.8168(12) 3_656
Na1 O2 2.7267(11) .
Na1 O2 2.7267(11) 3_656
Na1 O3 2.7558(11) 3_656
Na1 O3 2.7559(11) .
Na1 N3 2.4364(15) 3_656
Na1 N3 2.4364(15) .
Na2 N4 2.4681(17) 3_657
Na2 N4 2.4681(17) .
Na2 O4 2.799(2) .
Na2 O4 2.798(2) 3_657
Na2 O5 2.707(3) .
Na2 O5 2.707(3) 3_657
Na2 O6 2.728(2) .
Na2 O6 2.728(2) 3_657
Na2 O4A 2.653(4) .
Na2 O4A 2.653(4) 3_657
Na2 O5A 2.768(4) 3_657
Na2 O5A 2.768(4) .
F1 C6 1.318(7) .
F2 C6 1.385(5) .
F3 C6 1.306(5) .
O1 C7 1.413(2) .
O1 C12 1.424(2) 3_656
O2 C8 1.423(2) .
O2 C9 1.412(2) .
O3 C10 1.423(2) .
O3 C11 1.418(2) .
N1 C1 1.335(2) .
N1 C3 1.354(2) .
N2 C1 1.345(2) .
N2 C2 1.357(2) .
N3 C5 1.141(2) .
N4 C4 1.147(2) .
C1 C6 1.481(2) .
C2 C3 1.390(2) .
C2 C5 1.431(2) .
C3 C4 1.425(3) .
C6 F3A 1.420(11) .
C6 F1A 1.330(11) .
C6 F2A 1.271(9) .
C7 C8 1.484(3) .
C9 C10 1.481(3) .
C11 C12 1.480(3) .
O4 C13 1.408(11) .
O4 C14 1.405(5) .
O5 C15 1.424(5) .
O5 C16 1.404(5) .
O6 C17 1.421(9) .
O6 C18 1.413(6) .
C13 C18 1.490(10) 3_657
C14 C15 1.454(7) .
C16 C17 1.491(9) .
O4A C13A 1.428(8) .
O4A C14A 1.404(9) .
O5A C15A 1.383(9) .
O5A C16A 1.405(13) .
O6A C17A 1.400(10) .
O6A C18A 1.408(14) .
C13A C18A 1.482(16) 3_657
C14A C15A 1.510(11) .
C16A C17A 1.495(15) .

loop_
_geom_torsion_atom_site_label_1
_geom_torsion_atom_site_label_2
_geom_torsion_atom_site_label_3
_geom_torsion_atom_site_label_4
_geom_torsion
_geom_torsion_site_symmetry_1
_geom_torsion_site_symmetry_4
Na1 O1 C7 C8 50.40(17) . .
Na1 O2 C8 C7 45.91(19) . .
Na1 O2 C9 C10 -46.90(17) . .
Na1 O3 C10 C9 -52.40(15) . .
Na1 O3 C11 C12 50.41(18) . .
Na2 O4 C13 C18 -45.5(9) . 3_657
Na2 O4 C14 C15 50.3(5) . .
Na2 O5 C15 C14 44.2(6) . .
Na2 O5 C16 C17 -56.1(6) . .
Na2 O6 C17 C16 -41.9(8) . .
Na2 O6 C18 C13 51.0(7) . 3_657
Na2 O4A C13A C18A -50.1(10) . 3_657
Na2 O4A C14A C15A 43.9(8) . .
Na2 O5A C15A C14A 53.6(7) . .
Na2 O5A C16A C17A -44.2(17) . .
Na2 O6A C17A C16A -52.8(10) . .
Na2 O6A C18A C13A 47.5(19) . 3_657
O1 C7 C8 O2 -62.5(2) . .
O2 C9 C10 O3 66.73(18) . .
O3 C11 C12 O1 -66.5(2) . 3_656
N1 C1 C6 F1 -68.3(7) . .
N1 C1 C6 F2 47.7(4) . .
N1 C1 C6 F3 164.1(4) . .
N1 C1 C6 F3A -165.7(9) . .
N1 C1 C6 F1A -58.8(11) . .
N1 C1 C6 F2A 71.8(11) . .
N2 C1 C6 F1 111.9(7) . .
N2 C1 C6 F2 -132.1(3) . .
N2 C1 C6 F3 -15.6(4) . .
N2 C1 C6 F3A 14.5(9) . .
N2 C1 C6 F1A 121.4(11) . .
N2 C1 C6 F2A -108.0(11) . .
N2 C2 C3 N1 0.14(19) . .
N2 C2 C3 C4 -179.08(16) . .
C1 N1 C3 C2 -0.39(17) . .
C1 N1 C3 C4 178.88(16) . .
C1 N2 C2 C3 0.18(17) . .
C1 N2 C2 C5 178.73(15) . .
C2 N2 C1 N1 -0.48(19) . .
C2 N2 C1 C6 179.31(16) . .
C3 N1 C1 N2 0.56(19) . .
C3 N1 C1 C6 -179.23(16) . .
C5 C2 C3 N1 -178.34(15) . .
C5 C2 C3 C4 2.4(3) . .
C8 O2 C9 C10 172.67(16) . .
C9 O2 C8 C7 -175.26(16) . .
C10 O3 C11 C12 179.97(15) . .
C11 O3 C10 C9 176.34(15) . .
C12 O1 C7 C8 -178.70(15) 3_656 .
O4 C14 C15 O5 -63.6(6) . .
O5 C16 C17 O6 64.6(7) . .
C13 O4 C14 C15 -176.9(6) . .
C14 O4 C13 C18 -176.5(6) . 3_657
C15 O5 C16 C17 172.2(6) . .
C16 O5 C15 C14 174.5(4) . .
C17 O6 C18 C13 -172.1(7) . 3_657
C18 O6 C17 C16 -179.3(5) . .
O4A C14A C15A O5A -65.9(9) . .
O5A C16A C17A O6A 63.8(15) . .
C13A O4A C14A C15A -176.5(7) . .
C14A O4A C13A C18A 170.6(9) . 3_657
C15A O5A C16A C17A -175.4(10) . .
C16A O5A C15A C14A -171.0(11) . .
C17A O6A C18A C13A 177.6(12) . 3_657
C18A O6A C17A C16A 177.5(14) . .
